data_4313300
loop_
_publ_author_name
'Jenny Y. Yang'
'Matthew P. Shores'
'Jennifer J. Sokol'
'Jeffrey R. Long'

_publ_contact_author
;
        Jeffrey R. Long
        Department of Chemistry
        University of California, Berkeley
        United States of America
;
_publ_contact_author_email jlong@cchem.berkeley.edu
_publ_contact_author_fax '510 643-3832'
_publ_contact_author_phone '510 642-0860'
_publ_section_title
;
 High-Nuclearity Metal-Cyanide Clusters: Synthesis, Magnetic Properties,
 and Inclusion Behavior of Open-Cage Species Incorporating [(tach)M(CN)3]
 (M = Cr, Fe, Co) Complexes
;
_journal_name_full 'Inorganic Chemistry'
_journal_page_first 1403
_journal_page_last 1419
_journal_paper_doi 10.1021/ic026065f
_journal_volume 42
_journal_year 2003
_chemical_compound_source synthetic
_chemical_formula_structural
; 
 [(C6H15N3)(H2O)15Ni3Fe(CN)3]Br6-H2O
;
_chemical_formula_sum 'C9 H47 Br6 Fe N6 Ni3 O16'
_chemical_formula_weight 1206.97
_chemical_name_systematic
; 
 ? 
;
_space_group_IT_number 62
_symmetry_cell_setting orthorhombic
_symmetry_Int_Tables_number 62
_symmetry_space_group_name_Hall '-P 2ac 2n'
_symmetry_space_group_name_H-M 'P n m a'
_atom_sites_solution_hydrogens geom
_atom_sites_solution_primary direct
_atom_sites_solution_secondary difmap
_audit_creation_method SHELXL
_cell_angle_alpha 90.00
_cell_angle_beta 90.00
_cell_angle_gamma 90.00
_cell_formula_units_Z 4
_cell_length_a 11.8248(8)
_cell_length_b 14.7418(10)
_cell_length_c 21.5191(14)
_cell_measurement_temperature 142(2)
_cell_volume 3751.2(4)
_computing_cell_refinement
;
  SMART (Siemens, 1995), SAINT (Siemens, 1995)
;
_computing_data_collection 'SMART (Siemens, 1995)'
_computing_data_reduction
;
  SAINT (Siemens, 1995), XPREP (Siemens, 1995)
;
_computing_structure_refinement 'SHELXL-93 (Sheldrick, 1993)'
_computing_structure_solution 'SHELXS-86 (Sheldrick, 1990)'
_diffrn_ambient_temperature 142(2)
_diffrn_measurement_device SMART
_diffrn_measurement_method 'omega scans with profile analysis'
_diffrn_radiation_monochromator graphite
_diffrn_radiation_source 'fine-focus sealed tube'
_diffrn_radiation_type MoK\a
_diffrn_radiation_wavelength 0.71073
_diffrn_reflns_av_R_equivalents 0.0893
_diffrn_reflns_av_sigmaI/netI 0.0716
_diffrn_reflns_limit_h_max 13
_diffrn_reflns_limit_h_min -10
_diffrn_reflns_limit_k_max 16
_diffrn_reflns_limit_k_min -16
_diffrn_reflns_limit_l_max 19
_diffrn_reflns_limit_l_min -24
_diffrn_reflns_number 15310
_diffrn_reflns_theta_max 23.82
_diffrn_reflns_theta_min 1.67
_exptl_absorpt_coefficient_mu 8.314
_exptl_absorpt_correction_T_max 1
_exptl_absorpt_correction_T_min 0.522426
_exptl_absorpt_correction_type multi-scan
_exptl_absorpt_process_details 'Blessing, Acta Cryst. (1995) A51 33'
_exptl_crystal_colour green
_exptl_crystal_density_diffrn 2.137
_exptl_crystal_density_meas ?
_exptl_crystal_F_000 2364
_exptl_crystal_size_max 0.32
_exptl_crystal_size_mid 0.06
_exptl_crystal_size_min 0.06
_refine_diff_density_max 1.025
_refine_diff_density_min -1.269
_refine_diff_density_rms 0.196
_refine_ls_extinction_method none
_refine_ls_goodness_of_fit_all 1.020
_refine_ls_goodness_of_fit_obs 1.066
_refine_ls_matrix_type full
_refine_ls_number_parameters 230
_refine_ls_number_reflns 3008
_refine_ls_number_restraints 0
_refine_ls_restrained_S_all 1.021
_refine_ls_restrained_S_obs 1.066
_refine_ls_R_factor_all 0.0883
_refine_ls_R_factor_obs 0.0572
_refine_ls_shift/esd_max 0.000
_refine_ls_shift/esd_mean 0.000
_refine_ls_structure_factor_coef Fsqd
_refine_ls_weighting_details 'w=1/[\s^2^(Fo^2^)+(0.0867P)^2^+15.9188P] where P=(Fo^2^+2Fc^2^)/3'
_refine_ls_weighting_scheme calc
_refine_ls_wR_factor_all 0.1556
_refine_ls_wR_factor_obs 0.1365
_reflns_number_observed 2179
_reflns_number_total 3009
_reflns_observed_criterion >2sigma(I)
_cod_data_source_file ic026065f-2_s2_11.cif
_cod_data_source_block 11
_cod_depositor_comments
;
The following automatic conversions were performed:

'_exptl_crystal_density_meas' value 'not measured' was changed to '?'
- the value is perceived as not measured.

Automatic conversion script
Id: cif_fix_values 3008 2015-01-20 13:52:24Z robertas 

The following automatic conversions were performed:

'_refine_ls_weighting_scheme' value 'calc
w=1/[\s^2^(Fo^2^)+(0.0867P)^2^+15.9188P] where P=(Fo^2^+2Fc^2^)/3'
was changed to 'calc'. New tag '_refine_ls_weighting_details' was
created. The value of the new tag was set to
'w=1/[\s^2^(Fo^2^)+(0.0867P)^2^+15.9188P] where P=(Fo^2^+2Fc^2^)/3'.

Automatic conversion script
Id: cif_fix_values 3143 2015-03-26 13:38:13Z robertas 
;
_cod_database_code 4313300
_diffrn_measurement_detector 'CCD area detector'

loop_
_symmetry_equiv_pos_as_xyz
'x, y, z'
'-x+1/2, -y, z+1/2'
'-x, y+1/2, -z'
'x+1/2, -y+1/2, -z+1/2'
'-x, -y, -z'
'x-1/2, y, -z-1/2'
'x, -y-1/2, z'
'-x-1/2, y-1/2, z-1/2'

loop_
_atom_site_aniso_label
_atom_site_aniso_U_11
_atom_site_aniso_U_22
_atom_site_aniso_U_33
_atom_site_aniso_U_23
_atom_site_aniso_U_13
_atom_site_aniso_U_12
Fe1 0.0104(10) 0.0089(8) 0.0121(9) 0.000 -0.0018(8) 0.000
C1 0.004(5) 0.015(4) 0.021(5) 0.003(4) -0.005(4) -0.003(4)
N1 0.018(5) 0.020(4) 0.020(4) 0.004(4) -0.004(4) 0.003(3)
C2 0.006(7) 0.021(7) 0.017(7) 0.000 -0.007(6) 0.000
N2 0.018(8) 0.057(8) 0.018(6) 0.000 0.008(6) 0.000
N3 0.012(6) 0.022(5) 0.010(5) 0.000 0.000(5) 0.000
C3 0.011(8) 0.045(9) 0.016(7) 0.000 0.004(6) 0.000
N4 0.018(4) 0.018(4) 0.012(4) -0.003(3) 0.000(3) 0.002(3)
C4 0.027(7) 0.040(6) 0.026(6) -0.002(5) 0.003(5) 0.012(5)
C5 0.024(6) 0.030(5) 0.015(5) 0.007(4) -0.007(4) 0.003(5)
C6 0.024(9) 0.027(7) 0.022(8) 0.000 0.002(7) 0.000
Ni1 0.0161(7) 0.0121(6) 0.0163(6) -0.0031(5) -0.0024(5) -0.0033(5)
O1 0.028(4) 0.024(3) 0.021(3) -0.009(3) -0.007(3) -0.008(3)
O2 0.015(4) 0.024(3) 0.020(3) 0.005(3) -0.004(3) -0.002(3)
O3 0.019(4) 0.022(3) 0.027(4) -0.005(3) -0.001(3) -0.001(3)
O4 0.042(5) 0.022(3) 0.029(4) 0.002(3) 0.013(4) -0.005(3)
O5 0.020(4) 0.016(3) 0.025(4) 0.002(3) 0.003(3) -0.003(3)
Ni2 0.0151(13) 0.017(2) 0.0196(12) 0.0032(8) 0.0060(10) 0.0012(8)
O6 0.014(8) 0.034(7) 0.043(8) -0.003(6) 0.021(7) -0.005(5)
O7 0.035(6) 0.016(4) 0.018(5) 0.000 -0.001(4) 0.000
O8 0.058(11) 0.009(8) 0.046(9) 0.010(6) 0.020(9) 0.017(7)
O9 0.021(8) 0.029(7) 0.033(8) 0.003(6) -0.004(7) 0.005(6)
O10 0.033(9) 0.005(6) 0.037(8) 0.007(6) 0.002(7) 0.000(6)
Br1 0.0266(8) 0.0116(6) 0.0272(7) 0.000 0.0003(7) 0.000
Br2 0.0321(7) 0.0274(6) 0.0321(6) 0.0003(4) 0.0039(5) 0.0072(4)
Br3 0.0696(9) 0.0184(5) 0.0242(6) 0.0059(4) -0.0023(6) 0.0095(5)
Br4 0.054(2) 0.0099(12) 0.039(2) 0.000 0.0113(15) 0.000
Br4A 0.072(4) 0.012(2) 0.036(2) 0.000 -0.024(2) 0.000

loop_
_atom_site_label
_atom_site_type_symbol
_atom_site_fract_x
_atom_site_fract_y
_atom_site_fract_z
_atom_site_U_iso_or_equiv
_atom_site_thermal_displace_type
_atom_site_occupancy
_atom_site_calc_flag
_atom_site_refinement_flags
_atom_site_disorder_group
Fe1 Fe 0.51173(15) 0.2500 0.90383(8) 0.0105(4) Uani 1 d S .
C1 C 0.4538(7) 0.1601(5) 0.8466(4) 0.013(2) Uani 1 d . .
N1 N 0.4189(6) 0.1073(5) 0.8123(3) 0.019(2) Uani 1 d . .
C2 C 0.3660(11) 0.2500 0.9444(6) 0.015(3) Uani 1 d S .
N2 N 0.2832(10) 0.2500 0.9733(5) 0.031(3) Uani 1 d S .
N3 N 0.6644(8) 0.2500 0.8614(4) 0.015(2) Uani 1 d S .
H3A H 0.6680(8) 0.2008 0.8367(4) 0.018 Uiso 0.50 calc PR .
H3B H 0.6680(8) 0.2992 0.8367(4) 0.018 Uiso 0.50 calc PR .
C3 C 0.7675(12) 0.2500 0.9025(6) 0.024(3) Uani 1 d S .
H3 H 0.8348(12) 0.2500 0.8759(6) 0.029 Uiso 1 calc SR .
N4 N 0.5654(6) 0.1524(5) 0.9620(3) 0.016(2) Uani 1 d . .
H4A H 0.5133(6) 0.1462(5) 0.9922(3) 0.019 Uiso 1 calc R .
H4B H 0.5670(6) 0.0999(5) 0.9407(3) 0.019 Uiso 1 calc R .
C4 C 0.7705(9) 0.1650(7) 0.9430(4) 0.031(3) Uani 1 d . .
H4C H 0.8436(9) 0.1612(7) 0.9633(4) 0.037 Uiso 1 calc R .
H4D H 0.7622(9) 0.1120(7) 0.9167(4) 0.037 Uiso 1 calc R .
C5 C 0.6777(8) 0.1640(6) 0.9925(4) 0.023(2) Uani 1 d . .
H5 H 0.6907(8) 0.1121(6) 1.0201(4) 0.028 Uiso 1 calc R .
C6 C 0.6811(12) 0.2500 1.0310(6) 0.025(3) Uani 1 d S .
H6A H 0.6173(12) 0.2500 1.0593(6) 0.029 Uiso 1 calc SR .
H6B H 0.7496(12) 0.2500 1.0558(6) 0.029 Uiso 1 calc SR .
Ni1 Ni 0.37189(10) 0.01143(7) 0.75146(5) 0.0148(3) Uani 1 d . .
O1 O 0.3289(6) -0.0861(4) 0.6874(3) 0.024(2) Uani 1 d . .
O2 O 0.4339(5) 0.0848(4) 0.6779(3) 0.0199(14) Uani 1 d . .
O3 O 0.2150(6) 0.0708(4) 0.7390(3) 0.023(2) Uani 1 d . .
O4 O 0.3121(6) -0.0729(4) 0.8220(3) 0.031(2) Uani 1 d . .
O5 O 0.5309(5) -0.0492(4) 0.7648(3) 0.0205(15) Uani 1 d . .
Ni2 Ni 0.1480(2) 0.22484(12) 1.02761(10) 0.0172(7) Uani 0.50 d P .
O6 O 0.0035(11) 0.2119(8) 1.0793(6) 0.030(3) Uani 0.50 d P .
O7 O 0.2503(8) 0.2500 1.1055(4) 0.023(2) Uani 1 d S .
O8 O 0.1156(14) 0.3615(9) 1.0234(7) 0.038(4) Uani 0.50 d P .
O9 O 0.0518(11) 0.1932(8) 0.9507(6) 0.028(3) Uani 0.50 d P .
O10 O 0.1751(12) 0.0853(8) 1.0453(6) 0.025(3) Uani 0.50 d P .
Br1 Br 0.61749(12) 0.2500 0.69182(6) 0.0218(4) Uani 1 d S .
Br2 Br 0.60671(9) -0.02019(7) 0.58431(5) 0.0305(3) Uani 1 d . .
Br3 Br 0.42138(11) 0.07286(6) 1.09037(5) 0.0374(4) Uani 1 d . .
Br4 Br 0.6302(3) -0.2500 0.71694(13) 0.0345(10) Uani 0.551(5) d SP 1
O11 O 0.8534(69) -0.2500 0.7568(32) 0.116(24) Uiso 0.275(2) d SP 1
Br4A Br 0.5029(4) -0.2500 0.7222(2) 0.0395(14) Uani 0.449(5) d SP 2
O11A O 0.7727(27) -0.2500 0.7481(12) 0.053(7) Uiso 0.449(5) d SP 2

loop_
_atom_type_symbol
_atom_type_description
_atom_type_scat_dispersion_real
_atom_type_scat_dispersion_imag
_atom_type_scat_source
C C 0.0033 0.0016 'International Tables Vol C Tables 4.2.6.8 and 6.1.1.4'
H H 0.0000 0.0000 'International Tables Vol C Tables 4.2.6.8 and 6.1.1.4'
N N 0.0061 0.0033 'International Tables Vol C Tables 4.2.6.8 and 6.1.1.4'
O O 0.0106 0.0060 'International Tables Vol C Tables 4.2.6.8 and 6.1.1.4'
Fe Fe 0.3463 0.8444 'International Tables Vol C Tables 4.2.6.8 and 6.1.1.4'
Ni Ni 0.3393 1.1124 'International Tables Vol C Tables 4.2.6.8 and 6.1.1.4'
Br Br -0.2901 2.4595 'International Tables Vol C Tables 4.2.6.8 and 6.1.1.4'

loop_
_geom_angle_atom_site_label_1
_geom_angle_atom_site_label_2
_geom_angle_atom_site_label_3
_geom_angle
_geom_angle_site_symmetry_1
_geom_angle_site_symmetry_3
_geom_angle_publ_flag
C2 Fe1 C1 88.4(4) . 7_565 ?
C2 Fe1 C1 88.4(4) . . ?
C1 Fe1 C1 86.5(5) 7_565 . ?
C2 Fe1 N4 90.0(3) . 7_565 ?
C1 Fe1 N4 91.0(3) 7_565 7_565 ?
C1 Fe1 N4 177.1(3) . 7_565 ?
C2 Fe1 N4 90.0(3) . . ?
C1 Fe1 N4 177.1(3) 7_565 . ?
C1 Fe1 N4 91.0(3) . . ?
N4 Fe1 N4 91.4(4) 7_565 . ?
C2 Fe1 N3 179.9(5) . . ?
C1 Fe1 N3 91.7(3) 7_565 . ?
C1 Fe1 N3 91.7(3) . . ?
N4 Fe1 N3 89.9(3) 7_565 . ?
N4 Fe1 N3 89.9(3) . . ?
N1 C1 Fe1 179.4(8) . . ?
C1 N1 Ni1 175.1(7) . . ?
N2 C2 Fe1 174.5(11) . . ?
C2 N2 Ni2 168.7(4) . 7_565 ?
C2 N2 Ni2 168.7(4) . . ?
Ni2 N2 Ni2 21.2(2) 7_565 . ?
C3 N3 Fe1 117.2(7) . . ?
N3 C3 C4 110.7(8) . 7_565 ?
N3 C3 C4 110.7(8) . . ?
C4 C3 C4 110.3(11) 7_565 . ?
C5 N4 Fe1 118.2(5) . . ?
C3 C4 C5 112.9(9) . . ?
N4 C5 C6 111.1(8) . . ?
N4 C5 C4 109.5(7) . . ?
C6 C5 C4 110.7(9) . . ?
C5 C6 C5 113.6(11) 7_565 . ?
N1 Ni1 O2 91.9(3) . . ?
N1 Ni1 O1 178.0(3) . . ?
O2 Ni1 O1 86.5(2) . . ?
N1 Ni1 O3 92.0(3) . . ?
O2 Ni1 O3 89.9(2) . . ?
O1 Ni1 O3 89.3(2) . . ?
N1 Ni1 O4 92.2(3) . . ?
O2 Ni1 O4 175.2(2) . . ?
O1 Ni1 O4 89.3(3) . . ?
O3 Ni1 O4 92.4(3) . . ?
N1 Ni1 O5 87.8(3) . . ?
O2 Ni1 O5 90.5(2) . . ?
O1 Ni1 O5 90.9(2) . . ?
O3 Ni1 O5 179.6(2) . . ?
O4 Ni1 O5 87.2(3) . . ?
Ni2 Ni2 O8 162.8(8) 7_565 7_565 ?
Ni2 Ni2 N2 79.38(8) 7_565 . ?
O8 Ni2 N2 111.4(6) 7_565 . ?
Ni2 Ni2 O6 95.3(3) 7_565 . ?
O8 Ni2 O6 73.0(7) 7_565 . ?
N2 Ni2 O6 173.9(4) . . ?
Ni2 Ni2 O8 11.1(5) 7_565 . ?
O8 Ni2 O8 151.7(13) 7_565 . ?
N2 Ni2 O8 86.7(4) . . ?
O6 Ni2 O8 87.7(5) . . ?
Ni2 Ni2 O9 103.1(3) 7_565 . ?
O8 Ni2 O9 64.6(8) 7_565 . ?
N2 Ni2 O9 90.8(5) . . ?
O6 Ni2 O9 87.4(5) . . ?
O8 Ni2 O9 94.8(6) . . ?
Ni2 Ni2 O7 79.82(6) 7_565 . ?
O8 Ni2 O7 112.9(7) 7_565 . ?
N2 Ni2 O7 88.5(4) . . ?
O6 Ni2 O7 93.7(5) . . ?
O8 Ni2 O7 88.3(5) . . ?
O9 Ni2 O7 176.8(4) . . ?
Ni2 Ni2 O10 166.4(4) 7_565 . ?
O8 Ni2 O10 29.2(8) 7_565 . ?
N2 Ni2 O10 99.4(4) . . ?
O6 Ni2 O10 86.4(5) . . ?
O8 Ni2 O10 171.9(5) . . ?
O9 Ni2 O10 90.5(5) . . ?
O7 Ni2 O10 86.6(4) . . ?
Ni2 Ni2 O6 65.4(3) 7_565 7_565 ?
O8 Ni2 O6 102.2(7) 7_565 7_565 ?
N2 Ni2 O6 144.7(3) . 7_565 ?
O6 Ni2 O6 29.9(6) . 7_565 ?
O8 Ni2 O6 58.1(5) . 7_565 ?
O9 Ni2 O6 94.1(5) . 7_565 ?
O7 Ni2 O6 88.3(4) . 7_565 ?
O10 Ni2 O6 115.5(5) . 7_565 ?
Ni2 Ni2 O9 59.0(3) 7_565 7_565 ?
O8 Ni2 O9 107.7(8) 7_565 7_565 ?
N2 Ni2 O9 83.1(4) . 7_565 ?
O6 Ni2 O9 91.5(5) . 7_565 ?
O8 Ni2 O9 51.1(5) . 7_565 ?
O9 Ni2 O9 44.1(6) . 7_565 ?
O7 Ni2 O9 138.8(3) . 7_565 ?
O10 Ni2 O9 134.6(5) . 7_565 ?
O6 Ni2 O9 76.5(5) 7_565 7_565 ?
O6 O6 Ni2 84.7(3) 7_565 . ?
O6 O6 Ni2 65.4(3) 7_565 7_565 ?
Ni2 O6 Ni2 19.23(15) . 7_565 ?
Ni2 O7 Ni2 20.35(13) . 7_565 ?
O10 O8 Ni2 116.4(15) 7_565 7_565 ?
O10 O8 Ni2 122.3(13) 7_565 . ?
Ni2 O8 Ni2 6.1(3) 7_565 . ?
O9 O9 Ni2 76.9(3) 7_565 . ?
O9 O9 Ni2 59.0(3) 7_565 7_565 ?
Ni2 O9 Ni2 17.97(14) . 7_565 ?
O8 O10 Ni2 34.3(8) 7_565 . ?

loop_
_geom_bond_atom_site_label_1
_geom_bond_atom_site_label_2
_geom_bond_distance
_geom_bond_site_symmetry_2
_geom_bond_publ_flag
Fe1 C2 1.931(14) . ?
Fe1 C1 1.934(9) 7_565 ?
Fe1 C1 1.934(9) . ?
Fe1 N4 2.011(7) 7_565 ?
Fe1 N4 2.011(7) . ?
Fe1 N3 2.023(10) . ?
C1 N1 1.150(11) . ?
N1 Ni1 2.004(8) . ?
C2 N2 1.16(2) . ?
N2 Ni2 2.014(12) 7_565 ?
N2 Ni2 2.014(12) . ?
N3 C3 1.51(2) . ?
C3 C4 1.526(12) 7_565 ?
C3 C4 1.526(12) . ?
N4 C5 1.490(11) . ?
C4 C5 1.529(13) . ?
C5 C6 1.516(11) . ?
C6 C5 1.516(11) 7_565 ?
Ni1 O2 2.052(6) . ?
Ni1 O1 2.056(6) . ?
Ni1 O3 2.069(6) . ?
Ni1 O4 2.086(6) . ?
Ni1 O5 2.102(6) . ?
Ni2 Ni2 0.742(4) 7_565 ?
Ni2 O8 1.333(12) 7_565 ?
Ni2 O6 2.048(12) . ?
Ni2 O8 2.054(12) . ?
Ni2 O9 2.061(13) . ?
Ni2 O7 2.100(9) . ?
Ni2 O10 2.117(13) . ?
Ni2 O6 2.242(12) 7_565 ?
Ni2 O9 2.343(13) 7_565 ?
O6 O6 1.12(2) 7_565 ?
O6 Ni2 2.242(12) 7_565 ?
O7 Ni2 2.100(9) 7_565 ?
O8 O10 1.15(2) 7_565 ?
O8 Ni2 1.333(12) 7_565 ?
O9 O9 1.67(2) 7_565 ?
O9 Ni2 2.343(13) 7_565 ?
O10 O8 1.15(2) 7_565 ?
